data_4336843
loop_
_publ_author_name
'Niko Fischer'
'Manuel Joas'
'Thomas M. Klap\"otke'
'J\"org Stierstorfer'

_publ_contact_author_address
;
Department Chemie
Ludwig-Maximilians Universit\"at
Butenandtstra\&se 5-13 (Haus D)
D-81377 M\"unchen
Bundesrepublik Deutschland
;
_publ_contact_author_email tmk@cup.uni-muenchen.de
_publ_contact_author_fax '+49 89 2180 77492'
_publ_contact_author_name 'Thomas M. Klapo\"tke'
_publ_contact_author_phone '+49 89 2180 77491'
_publ_section_title
;
 Transition Metal Complexes of 3-Amino-1-nitroguanidine as Laser Ignitible
 Primary Explosives: Structures and Properties
;
_journal_name_full 'Inorganic Chemistry'
_journal_page_first 13791
_journal_page_last 13802
_journal_paper_doi 10.1021/ic402038x
_journal_volume 52
_journal_year 2013
_chemical_formula_moiety '     C2 H10 Ag N10 O4, N O3 '
_chemical_formula_sum 'C2 H10 Ag N11 O7'
_chemical_formula_weight 408.08
_chemical_name_common Ag(ANG)2(NO3)
_chemical_name_systematic 'Bis(3-amino-1-nitroguanidine)silver(I) nitrate'
_space_group_IT_number 61
_symmetry_cell_setting orthorhombic
_symmetry_Int_Tables_number 61
_symmetry_space_group_name_Hall '-P 2ac 2ab'
_symmetry_space_group_name_H-M 'P b c a'
_atom_sites_solution_hydrogens difmap
_atom_sites_solution_primary direct
_atom_sites_solution_secondary difmap
_audit_author_name 'Joerg Stierstorfer'
_audit_creation_date
;
'Fri Jan 14 19:49:59 2011'
;
_audit_creation_method
;
CrysAlisPro, Oxford Diffraction Ltd.,
Version 1.171.35.11 (release 16-05-2011 CrysAlis171 .NET)
(compiled May 16 2011,17:55:39)
;
_audit_update_record 29.08.2012
_cell_angle_alpha 90.00
_cell_angle_beta 90.00
_cell_angle_gamma 90.00
_cell_formula_units_Z 8
_cell_length_a 7.2936(5)
_cell_length_b 13.1752(10)
_cell_length_c 25.2461(13)
_cell_measurement_reflns_used 2510
_cell_measurement_temperature 173
_cell_measurement_theta_max 33.6967
_cell_measurement_theta_min 4.1589
_cell_volume 2426.0(3)
_computing_cell_refinement
;
CrysAlisPro, Agilent Technologies,
Version 1.171.35.11 (release 16-05-2011 CrysAlis171 .NET)
(compiled May 16 2011,17:55:39)
;
_computing_data_collection
;
CrysAlisPro, Agilent Technologies,
Version 1.171.35.11 (release 16-05-2011 CrysAlis171 .NET)
(compiled May 16 2011,17:55:39)
;
_computing_data_reduction
;
CrysAlisPro, Agilent Technologies,
Version 1.171.35.11 (release 16-05-2011 CrysAlis171 .NET)
(compiled May 16 2011,17:55:39)
;
_computing_molecular_graphics
;
'ORTEP (M. N. Burnett, C. K. Johnson, ORTEP-III: Oak Ridge Thermal Ellipsoid
;
_computing_publication_material 'PLATON (A. L. Spek, Acta Crystallogr, Sect. A, 1990, 46, C34, 1995 version).'
_computing_structure_refinement 'SHELXL-97 (Sheldrick, 1997)'
_computing_structure_solution SIR-92
_diffrn_ambient_temperature 173
_diffrn_detector_area_resol_mean 15.9809
_diffrn_measured_fraction_theta_full 0.996
_diffrn_measured_fraction_theta_max 0.996
_diffrn_measurement_device 'CCD camera on \k-goniostat'
_diffrn_measurement_device_type 'Xcalibur, Sapphire3'
_diffrn_measurement_method '\w scans'
_diffrn_orient_matrix_UB_11 0.0673493498
_diffrn_orient_matrix_UB_12 0.0256612204
_diffrn_orient_matrix_UB_13 -0.0152446735
_diffrn_orient_matrix_UB_21 -0.0585246979
_diffrn_orient_matrix_UB_22 -0.0018273673
_diffrn_orient_matrix_UB_23 -0.0223954080
_diffrn_orient_matrix_UB_31 -0.0389821846
_diffrn_orient_matrix_UB_32 0.0472915821
_diffrn_orient_matrix_UB_33 0.0074025862
_diffrn_radiation_collimation 0.5
_diffrn_radiation_monochromator graphite
_diffrn_radiation_source 'Enhance (Mo) x-ray Source'
_diffrn_radiation_type 'Mo K\a'
_diffrn_radiation_wavelength 0.71073
_diffrn_reflns_av_R_equivalents 0.0642
_diffrn_reflns_av_sigmaI/netI 0.0692
_diffrn_reflns_limit_h_max 8
_diffrn_reflns_limit_h_min -7
_diffrn_reflns_limit_k_max 15
_diffrn_reflns_limit_k_min -16
_diffrn_reflns_limit_l_max 31
_diffrn_reflns_limit_l_min -19
_diffrn_reflns_number 11798
_diffrn_reflns_theta_full 26.00
_diffrn_reflns_theta_max 26.00
_diffrn_reflns_theta_min 4.25
_diffrn_source_current 40
_diffrn_source_type 'Spellman generator'
_diffrn_source_voltage 50
_exptl_absorpt_coefficient_mu 1.725
_exptl_absorpt_correction_T_max 0.99999
_exptl_absorpt_correction_T_min 0.96052
_exptl_absorpt_correction_type multi-scan
_exptl_absorpt_process_details
;
CrysAlisPro, Agilent Technologies,
Version 1.171.35.11 (release 16-05-2011 CrysAlis171 .NET)
(compiled May 16 2011,17:55:39)
empirical absorption correction using spherical harmonics,
 implemented in SCALE3 ABSPACK scaling algorithm.
;
_exptl_crystal_colour colorless
_exptl_crystal_density_diffrn 2.235
_exptl_crystal_description rod
_exptl_crystal_F_000 1616
_exptl_crystal_size_max 0.2
_exptl_crystal_size_mid 0.18
_exptl_crystal_size_min 0.10
_refine_diff_density_max 0.717
_refine_diff_density_min -0.407
_refine_diff_density_rms 0.079
_refine_ls_extinction_method none
_refine_ls_goodness_of_fit_ref 0.776
_refine_ls_hydrogen_treatment refall
_refine_ls_matrix_type full
_refine_ls_number_parameters 230
_refine_ls_number_reflns 2373
_refine_ls_number_restraints 0
_refine_ls_restrained_S_all 0.776
_refine_ls_R_factor_all 0.0660
_refine_ls_R_factor_gt 0.0279
_refine_ls_shift/su_max 0.001
_refine_ls_shift/su_mean 0.000
_refine_ls_structure_factor_coef Fsqd
_refine_ls_weighting_details 'calc w=1/[\s^2^(Fo^2^)+(0.0171P)^2^+0.0000P] where P=(Fo^2^+2Fc^2^)/3'
_refine_ls_weighting_scheme calc
_refine_ls_wR_factor_gt 0.0447
_refine_ls_wR_factor_ref 0.0492
_reflns_number_gt 1360
_reflns_number_total 2373
_reflns_threshold_expression >2sigma(I)
_cod_data_source_file ic402038x_si_002_02.cif
_cod_data_source_block gx032
_cod_database_code 4336843

loop_
_symmetry_equiv_pos_as_xyz
'x, y, z'
'-x+1/2, -y, z+1/2'
'-x, y+1/2, -z+1/2'
'x+1/2, -y+1/2, -z'
'-x, -y, -z'
'x-1/2, y, -z-1/2'
'x, -y-1/2, z-1/2'
'-x-1/2, y-1/2, z'

loop_
_atom_site_label
_atom_site_type_symbol
_atom_site_fract_x
_atom_site_fract_y
_atom_site_fract_z
_atom_site_U_iso_or_equiv
_atom_site_adp_type
_atom_site_occupancy
_atom_site_symmetry_multiplicity
_atom_site_calc_flag
N11 N 1.1056(5) 0.4500(2) 0.62369(12) 0.0307(7) Uani 1 1 d
O5 O 1.2550(4) 0.4126(2) 0.63753(9) 0.0408(7) Uani 1 1 d
O6 O 1.0453(3) 0.4331(2) 0.57836(9) 0.0425(8) Uani 1 1 d
N6 N 0.9933(6) 0.0412(3) 0.69613(13) 0.0295(9) Uani 1 1 d
O7 O 1.0158(4) 0.5053(2) 0.65410(9) 0.0489(8) Uani 1 1 d
N1 N 0.7086(5) 0.1048(4) 0.55292(13) 0.0342(9) Uani 1 1 d
H8A H 0.885(4) 0.183(2) 0.8186(12) 0.011(10) Uiso 1 1 d
H6A H 0.934(5) -0.008(3) 0.6977(14) 0.026(13) Uiso 1 1 d
H6B H 1.121(5) 0.021(3) 0.6948(13) 0.035(12) Uiso 1 1 d
H1A H 0.627(6) 0.153(3) 0.5545(15) 0.049(14) Uiso 1 1 d
H2 H 0.733(4) 0.104(3) 0.4813(12) 0.012(11) Uiso 1 1 d
H3A H 1.140(4) 0.134(3) 0.4480(13) 0.017(12) Uiso 1 1 d
H7 H 0.975(5) 0.057(3) 0.7715(14) 0.033(12) Uiso 1 1 d
H3B H 0.963(5) 0.127(3) 0.4272(13) 0.024(11) Uiso 1 1 d
H1B H 0.662(5) 0.049(3) 0.5578(14) 0.032(14) Uiso 1 1 d
H8B H 0.814(6) 0.279(4) 0.8001(17) 0.064(17) Uiso 1 1 d
Ag1 Ag 0.90514(4) 0.13995(2) 0.623232(10) 0.03713(10) Uani 1 1 d
N4 N 1.0650(3) 0.1399(2) 0.54387(9) 0.0222(7) Uani 1 1 d
N8 N 0.8567(5) 0.2182(3) 0.79623(13) 0.0312(10) Uani 1 1 d
O4 O 0.7475(4) 0.3702(2) 0.74076(9) 0.0408(7) Uani 1 1 d
N9 N 0.8532(4) 0.2258(2) 0.70115(11) 0.0204(7) Uani 1 1 d
C2 C 0.8901(5) 0.1820(3) 0.74816(13) 0.0215(8) Uani 1 1 d
N3 N 1.0389(6) 0.1268(3) 0.44926(13) 0.0317(9) Uani 1 1 d
O3 O 0.7159(3) 0.3455(2) 0.65644(9) 0.0367(7) Uani 1 1 d
O1 O 1.3172(3) 0.1749(2) 0.58619(9) 0.0367(7) Uani 1 1 d
N5 N 1.2448(4) 0.1589(2) 0.54255(11) 0.0265(7) Uani 1 1 d
N2 N 0.7959(5) 0.1048(3) 0.50357(13) 0.0333(10) Uani 1 1 d
N7 N 0.9663(4) 0.0909(3) 0.74527(13) 0.0296(9) Uani 1 1 d
C1 C 0.9725(5) 0.1254(3) 0.49796(13) 0.0241(9) Uani 1 1 d
O2 O 1.3386(3) 0.1590(2) 0.50126(9) 0.0400(8) Uani 1 1 d
N10 N 0.7698(4) 0.3172(2) 0.70016(12) 0.0292(8) Uani 1 1 d

loop_
_atom_site_aniso_label
_atom_site_aniso_U_11
_atom_site_aniso_U_22
_atom_site_aniso_U_33
_atom_site_aniso_U_23
_atom_site_aniso_U_13
_atom_site_aniso_U_12
N11 0.040(2) 0.0291(18) 0.0228(16) -0.0035(16) 0.0023(18) -0.0107(17)
O5 0.0343(17) 0.058(2) 0.0295(15) 0.0075(13) -0.0113(13) -0.0034(15)
O6 0.0409(18) 0.068(2) 0.0187(14) -0.0157(14) -0.0063(12) 0.0102(15)
N6 0.033(2) 0.023(2) 0.033(2) -0.0043(17) 0.0045(16) -0.0021(19)
O7 0.072(2) 0.0494(19) 0.0256(15) -0.0178(16) 0.0132(13) 0.0009(16)
N1 0.028(2) 0.045(3) 0.0303(19) -0.001(2) 0.0050(15) -0.002(2)
Ag1 0.04239(18) 0.0517(2) 0.01732(14) -0.00548(16) 0.00310(14) -0.00066(18)
N4 0.0149(18) 0.0353(18) 0.0165(14) 0.0004(15) 0.0031(11) 0.0011(15)
N8 0.045(3) 0.032(3) 0.016(2) 0.003(2) -0.0040(15) 0.0014(19)
O4 0.0637(19) 0.0367(18) 0.0221(13) -0.0101(14) -0.0045(13) 0.0174(16)
N9 0.026(2) 0.0170(18) 0.0186(16) 0.0040(14) -0.0024(12) 0.0026(13)
C2 0.025(2) 0.020(2) 0.0191(19) 0.0020(16) -0.0015(18) -0.0028(17)
N3 0.031(2) 0.045(3) 0.0182(19) 0.0012(17) -0.0032(17) -0.004(2)
O3 0.0516(17) 0.0368(17) 0.0216(13) 0.0094(13) -0.0071(12) 0.0107(15)
O1 0.0270(15) 0.056(2) 0.0276(15) -0.0065(14) -0.0056(11) -0.0035(13)
N5 0.0253(19) 0.0273(19) 0.0270(18) 0.0007(15) 0.0001(14) 0.0019(15)
N2 0.027(2) 0.055(3) 0.0183(19) -0.0011(17) -0.0087(16) -0.0022(19)
N7 0.042(2) 0.028(2) 0.0191(19) 0.0087(18) 0.0006(15) 0.0008(16)
C1 0.029(2) 0.023(2) 0.0202(19) 0.0007(19) -0.0023(15) 0.0011(18)
O2 0.0261(15) 0.071(2) 0.0231(14) -0.0013(14) 0.0104(11) -0.0016(13)
N10 0.029(2) 0.032(2) 0.0269(19) 0.0024(17) -0.0001(14) -0.0009(16)

loop_
_atom_type_symbol
_atom_type_description
_atom_type_scat_dispersion_real
_atom_type_scat_dispersion_imag
_atom_type_scat_source
C C 0.0033 0.0016 'International Tables Vol C Tables 4.2.6.8 and 6.1.1.4'
H H 0.0000 0.0000 'International Tables Vol C Tables 4.2.6.8 and 6.1.1.4'
O O 0.0106 0.0060 'International Tables Vol C Tables 4.2.6.8 and 6.1.1.4'
Ag Ag -0.8971 1.1015 'International Tables Vol C Tables 4.2.6.8 and 6.1.1.4'
N N 0.0061 0.0033 'International Tables Vol C Tables 4.2.6.8 and 6.1.1.4'

loop_
_geom_angle_atom_site_label_1
_geom_angle_atom_site_label_2
_geom_angle_atom_site_label_3
_geom_angle
O7 N11 O5 121.3(3)
O7 N11 O6 119.0(3)
O5 N11 O6 119.7(3)
N7 N6 Ag1 113.1(2)
N7 N6 H6A 105(3)
Ag1 N6 H6A 110(3)
N7 N6 H6B 107(2)
Ag1 N6 H6B 113(2)
H6A N6 H6B 108(4)
N2 N1 Ag1 113.5(2)
N2 N1 H1A 111(3)
Ag1 N1 H1A 104(3)
N2 N1 H1B 109(3)
Ag1 N1 H1B 109(3)
H1A N1 H1B 111(4)
N9 Ag1 N4 145.28(10)
N9 Ag1 N1 130.40(12)
N4 Ag1 N1 69.55(11)
N9 Ag1 N6 69.33(11)
N4 Ag1 N6 122.72(11)
N1 Ag1 N6 131.09(16)
N5 N4 C1 119.6(3)
N5 N4 Ag1 121.02(19)
C1 N4 Ag1 119.3(2)
C2 N8 H8A 114(3)
C2 N8 H8B 120(3)
H8A N8 H8B 126(4)
C2 N9 N10 119.3(3)
C2 N9 Ag1 120.6(2)
N10 N9 Ag1 119.8(2)
N7 C2 N8 117.0(4)
N7 C2 N9 115.1(3)
N8 C2 N9 128.0(4)
C1 N3 H3A 114(3)
C1 N3 H3B 114(3)
H3A N3 H3B 132(4)
O1 N5 O2 120.6(3)
O1 N5 N4 115.3(3)
O2 N5 N4 124.0(3)
C1 N2 N1 122.6(3)
C1 N2 H2 122(3)
N1 N2 H2 114(3)
C2 N7 N6 121.7(3)
C2 N7 H7 119(3)
N6 N7 H7 117(3)
N3 C1 N2 117.3(3)
N3 C1 N4 127.7(4)
N2 C1 N4 114.9(3)
O3 N10 O4 121.6(3)
O3 N10 N9 115.6(3)
O4 N10 N9 122.8(3)

loop_
_geom_bond_atom_site_label_1
_geom_bond_atom_site_label_2
_geom_bond_distance
N11 O7 1.245(4)
N11 O5 1.246(4)
N11 O6 1.246(3)
N6 N7 1.417(4)
N6 Ag1 2.344(4)
N6 H6A 0.77(4)
N6 H6B 0.97(3)
N1 N2 1.399(4)
N1 Ag1 2.328(3)
N1 H1A 0.87(4)
N1 H1B 0.82(4)
Ag1 N9 2.301(3)
Ag1 N4 2.318(2)
N4 N5 1.336(3)
N4 C1 1.355(4)
N8 C2 1.327(4)
N8 H8A 0.76(3)
N8 H8B 0.87(5)
O4 N10 1.251(3)
N9 C2 1.347(4)
N9 N10 1.349(4)
C2 N7 1.324(4)
N3 C1 1.321(4)
N3 H3A 0.74(3)
N3 H3B 0.79(3)
O3 N10 1.230(3)
O1 N5 1.240(3)
N5 O2 1.247(3)
N2 C1 1.324(4)
N2 H2 0.73(3)
N7 H7 0.80(3)

loop_
_geom_hbond_atom_site_label_D
_geom_hbond_atom_site_label_H
_geom_hbond_atom_site_label_A
_geom_hbond_distance_DH
_geom_hbond_distance_HA
_geom_hbond_distance_DA
_geom_hbond_angle_DHA
_geom_hbond_site_symmetry_A
N8 H8A O1 0.76(3) 2.46(3) 3.036(4) 134(3) 6_557
N8 H8A O7 0.76(3) 2.54(3) 3.210(6) 148(3) 3_746
N6 H6A O4 0.77(4) 2.35(4) 3.070(5) 155(4) 8_755
N6 H6A O3 0.77(4) 2.46(4) 3.158(5) 152(3) 8_755
N6 H6B O5 0.97(3) 2.23(3) 2.904(4) 126(3) 8_855
N1 H1A O1 0.87(4) 2.41(4) 3.115(5) 138(3) 1_455
N1 H1A O2 0.87(4) 2.49(4) 3.081(4) 125(3) 1_455
N2 H2 O6 0.73(3) 2.09(3) 2.805(4) 167(4) 4_456
N3 H3A O2 0.74(3) 2.00(3) 2.585(5) 135(3) .
N7 H7 O7 0.80(3) 2.00(4) 2.783(4) 166(4) 3_746
N3 H3B O5 0.79(3) 2.29(3) 3.059(5) 166(4) 4_456
N1 H1B O6 0.82(4) 2.21(4) 2.994(5) 160(3) 8_755
N8 H8B O4 0.87(5) 1.98(5) 2.571(5) 124(4) .
N8 H8B O5 0.87(5) 2.40(5) 3.147(5) 145(4) 6_557

loop_
_geom_torsion_atom_site_label_1
_geom_torsion_atom_site_label_2
_geom_torsion_atom_site_label_3
_geom_torsion_atom_site_label_4
_geom_torsion
N2 N1 Ag1 N9 145.9(3)
N2 N1 Ag1 N4 -0.7(3)
N2 N1 Ag1 N6 -116.8(3)
N7 N6 Ag1 N9 -0.7(3)
N7 N6 Ag1 N4 142.6(2)
N7 N6 Ag1 N1 -126.9(3)
N9 Ag1 N4 N5 47.0(3)
N1 Ag1 N4 N5 179.6(3)
N6 Ag1 N4 N5 -54.0(3)
N9 Ag1 N4 C1 -129.6(3)
N1 Ag1 N4 C1 3.0(3)
N6 Ag1 N4 C1 129.4(3)
N4 Ag1 N9 C2 -119.6(3)
N1 Ag1 N9 C2 125.4(3)
N6 Ag1 N9 C2 -1.6(2)
N4 Ag1 N9 N10 66.4(3)
N1 Ag1 N9 N10 -48.6(3)
N6 Ag1 N9 N10 -175.6(3)
N10 N9 C2 N7 177.8(3)
Ag1 N9 C2 N7 3.8(4)
N10 N9 C2 N8 -1.0(5)
Ag1 N9 C2 N8 -175.1(3)
C1 N4 N5 O1 177.4(3)
Ag1 N4 N5 O1 0.8(4)
C1 N4 N5 O2 -4.1(5)
Ag1 N4 N5 O2 179.3(3)
Ag1 N1 N2 C1 -1.6(5)
N8 C2 N7 N6 174.4(3)
N9 C2 N7 N6 -4.6(5)
Ag1 N6 N7 C2 3.2(4)
N1 N2 C1 N3 -177.6(4)
N1 N2 C1 N4 4.2(6)
N5 N4 C1 N3 0.6(6)
Ag1 N4 C1 N3 177.2(3)
N5 N4 C1 N2 178.5(3)
Ag1 N4 C1 N2 -4.8(4)
C2 N9 N10 O3 -169.5(3)
Ag1 N9 N10 O3 4.5(4)
C2 N9 N10 O4 10.3(5)
Ag1 N9 N10 O4 -175.6(2)
